data_1518219
loop_
_publ_author_name
'Welterlich, Irina'
'Neud\"orfl, J\"org-Martin'
'Tieke, Bernd'

_publ_section_title
;
 Electrochemical polymerization of
 1,3,4,6-tetraarylpyrrolo[3,2-b]pyrrole-2,5-dione (isoDPP) derivatives
;
_journal_issue 6
_journal_name_full 'Polym. Chem.'
_journal_page_first 1005
_journal_paper_doi 10.1039/C4PY01315H
_journal_volume 6
_journal_year 2015
_chemical_formula_moiety 'C34 H30 Br2 N2 O2 S2'
_chemical_formula_sum 'C34 H30 Br2 N2 O2 S2'
_chemical_formula_weight 722.54
_chemical_name_systematic
; 
 ? 
;
_space_group_IT_number 14
_symmetry_cell_setting monoclinic
_symmetry_space_group_name_Hall '-P 2ybc'
_symmetry_space_group_name_H-M 'P 1 21/c 1'
_atom_sites_solution_hydrogens geom
_atom_sites_solution_primary direct
_atom_sites_solution_secondary difmap
_audit_creation_method SHELXL-97
_cell_angle_alpha 90.00
_cell_angle_beta 102.159(3)
_cell_angle_gamma 90.00
_cell_formula_units_Z 2
_cell_length_a 6.8071(6)
_cell_length_b 21.415(2)
_cell_length_c 10.9248(10)
_cell_measurement_reflns_used 7775
_cell_measurement_temperature 100(2)
_cell_measurement_theta_max 26.99
_cell_measurement_theta_min 1.90
_cell_volume 1556.8(2)
_computing_cell_refinement 'Nonius DENZO (Otwinowski, Minor 1997)'
_computing_data_collection 'Nonius COLLECT'
_computing_data_reduction 'Nonius DENZO (Otwinowski, Minor 1997)'
_computing_molecular_graphics 'SCHAKAL99 (E. Keller 1999)'
_computing_publication_material 'PLATON (A. L. Spek 1980-2004)'
_computing_structure_refinement 'SHELXL-97 (Sheldrick, 1997)'
_computing_structure_solution 'SHELXS-97 (Sheldrick, 1997)'
_diffrn_ambient_temperature 100(2)
_diffrn_measured_fraction_theta_full 0.952
_diffrn_measured_fraction_theta_max 0.952
_diffrn_measurement_device_type 'Nonius KappaCCD'
_diffrn_measurement_method Phi/Omega-Scans
_diffrn_radiation_monochromator graphite
_diffrn_radiation_source 'fine-focus sealed tube'
_diffrn_radiation_type MoK\a
_diffrn_radiation_wavelength 0.71073
_diffrn_reflns_av_R_equivalents 0.0768
_diffrn_reflns_av_sigmaI/netI 0.0789
_diffrn_reflns_limit_h_max 8
_diffrn_reflns_limit_h_min -8
_diffrn_reflns_limit_k_max 27
_diffrn_reflns_limit_k_min -25
_diffrn_reflns_limit_l_max 13
_diffrn_reflns_limit_l_min -10
_diffrn_reflns_number 7775
_diffrn_reflns_theta_full 26.99
_diffrn_reflns_theta_max 26.99
_diffrn_reflns_theta_min 1.90
_exptl_absorpt_coefficient_mu 2.772
_exptl_absorpt_correction_type none
_exptl_crystal_colour red
_exptl_crystal_density_diffrn 1.541
_exptl_crystal_density_method 'not measured'
_exptl_crystal_description needle
_exptl_crystal_F_000 732
_exptl_crystal_recrystallization_method 'Re-crystallisation from solvent: Benzene'
_exptl_crystal_size_max .2
_exptl_crystal_size_mid .03
_exptl_crystal_size_min .03
_refine_diff_density_max 0.891
_refine_diff_density_min -0.551
_refine_diff_density_rms 0.173
_refine_ls_extinction_method none
_refine_ls_goodness_of_fit_ref 1.081
_refine_ls_hydrogen_treatment constr
_refine_ls_matrix_type full
_refine_ls_number_parameters 193
_refine_ls_number_reflns 3234
_refine_ls_number_restraints 0
_refine_ls_restrained_S_all 1.081
_refine_ls_R_factor_all 0.0741
_refine_ls_R_factor_gt 0.0453
_refine_ls_shift/su_max 0.000
_refine_ls_shift/su_mean 0.000
_refine_ls_structure_factor_coef Fsqd
_refine_ls_weighting_details 'calc w=1/[\s^2^(Fo^2^)+(0.0661P)^2^+0.0000P] where P=(Fo^2^+2Fc^2^)/3'
_refine_ls_weighting_scheme calc
_refine_ls_wR_factor_gt 0.1102
_refine_ls_wR_factor_ref 0.1309
_reflns_number_gt 2355
_reflns_number_total 3234
_reflns_threshold_expression >2sigma(I)
_cod_data_source_file c4py01315h2.cif
_cod_data_source_block iwel54_benzol
_cod_depositor_comments 'Adding full bibliography for 1518219.cif.'
_cod_original_cell_volume 1556.9(2)
_cod_original_sg_symbol_H-M P21/c
_cod_database_code 1518219

loop_
_symmetry_equiv_pos_as_xyz
'x, y, z'
'-x, y+1/2, -z+1/2'
'-x, -y, -z'
'x, -y-1/2, z-1/2'

loop_
_atom_site_label
_atom_site_type_symbol
_atom_site_fract_x
_atom_site_fract_y
_atom_site_fract_z
_atom_site_U_iso_or_equiv
_atom_site_adp_type
_atom_site_occupancy
_atom_site_symmetry_multiplicity
_atom_site_calc_flag
_atom_site_refinement_flags
Br1 Br 0.31354(6) 0.08266(2) 1.33909(4) 0.03163(18) Uani 1 1 d .
S1 S 0.52185(15) 0.07572(5) 1.14537(9) 0.0236(3) Uani 1 1 d .
O1 O 0.6069(4) 0.10553(13) 0.9312(2) 0.0239(6) Uani 1 1 d .
N1 N 0.8688(5) 0.05463(16) 0.8835(3) 0.0198(7) Uani 1 1 d .
C1 C 0.5316(6) 0.0561(2) 1.2911(4) 0.0245(9) Uani 1 1 d .
C2 C 0.7512(6) 0.03253(18) 1.1707(4) 0.0210(9) Uani 1 1 d .
C3 C 0.8351(6) 0.02782(18) 1.0721(4) 0.0193(8) Uani 1 1 d .
C4 C 0.7490(6) 0.06770(18) 0.9585(4) 0.0207(9) Uani 1 1 d .
C5 C 0.9890(6) -0.00821(18) 1.0586(3) 0.0197(8) Uani 1 1 d .
C11 C 0.7037(6) 0.01995(19) 1.3579(4) 0.0257(9) Uani 1 1 d .
H11 H 0.7209 0.0074 1.4429 0.031 Uiso 1 1 calc R
C12 C 0.8284(6) 0.00718(19) 1.2884(4) 0.0232(9) Uani 1 1 d .
H12 H 0.9506 -0.0154 1.3127 0.028 Uiso 1 1 calc R
C13 C 0.8819(6) 0.09790(17) 0.7930(4) 0.0206(9) Uani 1 1 d .
C14 C 0.7022(6) 0.11558(19) 0.6923(4) 0.0222(9) Uani 1 1 d .
H14 H 0.5762 0.0961 0.6901 0.027 Uiso 1 1 calc R
C15 C 0.7193(6) 0.15855(18) 0.6060(4) 0.0234(9) Uani 1 1 d .
H15 H 0.6092 0.1714 0.5423 0.028 Uiso 1 1 calc R
C16 C 0.9148(6) 0.18308(18) 0.6180(4) 0.0224(9) Uani 1 1 d .
C17 C 1.0949(6) 0.16411(18) 0.7217(4) 0.0233(9) Uani 1 1 d .
H17 H 1.2218 0.1829 0.7232 0.028 Uiso 1 1 calc R
C18 C 1.0799(6) 0.12267(18) 0.8089(4) 0.0211(9) Uani 1 1 d .
H18 H 1.1885 0.1108 0.8745 0.025 Uiso 1 1 calc R
C19 C 0.9375(7) 0.2281(2) 0.5214(4) 0.0304(10) Uani 1 1 d .
C20 C 1.0372(7) 0.2892(2) 0.5876(4) 0.0376(11) Uani 1 1 d .
H20A H 1.0641 0.3185 0.5242 0.056 Uiso 1 1 calc R
H20B H 1.1637 0.2785 0.6450 0.056 Uiso 1 1 calc R
H20C H 0.9458 0.3087 0.6347 0.056 Uiso 1 1 calc R
C21 C 0.7252(7) 0.2439(2) 0.4154(4) 0.0351(11) Uani 1 1 d .
H21A H 0.7537 0.2748 0.3554 0.053 Uiso 1 1 calc R
H21B H 0.6235 0.2604 0.4582 0.053 Uiso 1 1 calc R
H21C H 0.6749 0.2055 0.3707 0.053 Uiso 1 1 calc R
C22 C 1.0818(8) 0.1983(2) 0.4625(5) 0.0506(15) Uani 1 1 d .
H22A H 1.0276 0.1584 0.4265 0.076 Uiso 1 1 calc R
H22B H 1.2060 0.1908 0.5248 0.076 Uiso 1 1 calc R
H22C H 1.1105 0.2253 0.3959 0.076 Uiso 1 1 calc R

loop_
_atom_site_aniso_label
_atom_site_aniso_U_11
_atom_site_aniso_U_22
_atom_site_aniso_U_33
_atom_site_aniso_U_23
_atom_site_aniso_U_13
_atom_site_aniso_U_12
Br1 0.0303(3) 0.0419(3) 0.0272(3) -0.0082(2) 0.01654(19) -0.0014(2)
S1 0.0272(5) 0.0255(6) 0.0210(5) -0.0021(4) 0.0117(4) 0.0007(4)
O1 0.0293(15) 0.0223(15) 0.0243(15) 0.0020(12) 0.0153(13) 0.0021(13)
N1 0.0269(17) 0.0190(17) 0.0177(16) 0.0025(14) 0.0138(14) 0.0000(15)
C1 0.030(2) 0.027(2) 0.021(2) -0.0070(18) 0.0159(18) -0.0083(19)
C2 0.024(2) 0.022(2) 0.021(2) -0.0024(17) 0.0119(17) -0.0023(17)
C3 0.0242(19) 0.021(2) 0.0153(19) 0.0011(16) 0.0097(16) -0.0019(17)
C4 0.025(2) 0.019(2) 0.022(2) -0.0042(16) 0.0124(17) -0.0068(17)
C5 0.0242(19) 0.021(2) 0.0154(19) 0.0013(16) 0.0073(16) -0.0025(18)
C11 0.035(2) 0.027(2) 0.021(2) -0.0031(18) 0.0172(19) -0.0058(19)
C12 0.029(2) 0.021(2) 0.023(2) -0.0017(18) 0.0135(17) 0.0001(18)
C13 0.031(2) 0.016(2) 0.020(2) -0.0020(16) 0.0159(18) 0.0013(17)
C14 0.025(2) 0.022(2) 0.023(2) -0.0042(17) 0.0128(18) -0.0030(17)
C15 0.030(2) 0.024(2) 0.018(2) -0.0029(17) 0.0093(17) 0.0007(18)
C16 0.036(2) 0.018(2) 0.018(2) -0.0003(16) 0.0157(17) 0.0009(18)
C17 0.030(2) 0.019(2) 0.026(2) -0.0002(18) 0.0168(18) -0.0009(18)
C18 0.026(2) 0.020(2) 0.019(2) -0.0006(17) 0.0072(17) 0.0044(17)
C19 0.045(3) 0.022(2) 0.030(2) 0.0055(19) 0.022(2) 0.001(2)
C20 0.052(3) 0.027(3) 0.037(3) 0.009(2) 0.017(2) -0.006(2)
C21 0.058(3) 0.025(2) 0.025(2) 0.008(2) 0.017(2) -0.002(2)
C22 0.076(4) 0.045(3) 0.045(3) 0.019(3) 0.046(3) 0.021(3)

loop_
_atom_type_symbol
_atom_type_description
_atom_type_scat_dispersion_real
_atom_type_scat_dispersion_imag
_atom_type_scat_source
C C 0.0033 0.0016 'International Tables Vol C Tables 4.2.6.8 and 6.1.1.4'
H H 0.0000 0.0000 'International Tables Vol C Tables 4.2.6.8 and 6.1.1.4'
Br Br -0.2901 2.4595 'International Tables Vol C Tables 4.2.6.8 and 6.1.1.4'
N N 0.0061 0.0033 'International Tables Vol C Tables 4.2.6.8 and 6.1.1.4'
O O 0.0106 0.0060 'International Tables Vol C Tables 4.2.6.8 and 6.1.1.4'
S S 0.1246 0.1234 'International Tables Vol C Tables 4.2.6.8 and 6.1.1.4'

loop_
_geom_angle_atom_site_label_1
_geom_angle_atom_site_label_2
_geom_angle_atom_site_label_3
_geom_angle
_geom_angle_site_symmetry_1
_geom_angle_site_symmetry_3
C1 S1 C2 82.01(19) . .
C4 N1 C13 116.9(3) . .
C4 N1 C5 109.0(3) . 3_757
C13 N1 C5 130.1(3) . 3_757
C11 C1 S1 119.0(3) . .
C11 C1 Br1 131.0(3) . .
S1 C1 Br1 110.0(2) . .
C3 C2 C12 125.3(4) . .
C3 C2 S1 115.2(3) . .
C12 C2 S1 119.5(3) . .
C2 C3 C5 128.1(4) . .
C2 C3 C4 117.6(3) . .
C5 C3 C4 114.3(3) . .
O1 C4 N1 123.0(4) . .
O1 C4 C3 135.0(3) . .
N1 C4 C3 102.0(3) . .
C3 C5 C5 101.4(4) . 3_757
C3 C5 N1 145.4(3) . 3_757
C5 C5 N1 113.2(4) 3_757 3_757
C12 C11 C1 112.2(4) . .
C12 C11 H11 123.9 . .
C1 C11 H11 123.9 . .
C11 C12 C2 107.2(4) . .
C11 C12 H12 126.4 . .
C2 C12 H12 126.4 . .
N1 C13 C18 111.6(4) . .
N1 C13 C14 121.9(3) . .
C18 C13 C14 126.5(3) . .
C15 C14 C13 120.5(3) . .
C15 C14 H14 119.7 . .
C13 C14 H14 119.7 . .
C14 C15 C16 114.2(4) . .
C14 C15 H15 122.9 . .
C16 C15 H15 122.9 . .
C15 C16 C19 114.8(4) . .
C15 C16 C17 124.0(3) . .
C19 C16 C17 121.1(4) . .
C18 C17 C16 122.5(4) . .
C18 C17 H17 118.7 . .
C16 C17 H17 118.7 . .
C17 C18 C13 112.2(4) . .
C17 C18 H18 123.9 . .
C13 C18 H18 123.9 . .
C22 C19 C16 102.5(4) . .
C22 C19 C20 107.8(4) . .
C16 C19 C20 108.5(4) . .
C22 C19 C21 110.5(4) . .
C16 C19 C21 115.0(3) . .
C20 C19 C21 111.9(4) . .
C19 C20 H20A 109.5 . .
C19 C20 H20B 109.5 . .
H20A C20 H20B 109.5 . .
C19 C20 H20C 109.5 . .
H20A C20 H20C 109.5 . .
H20B C20 H20C 109.5 . .
C19 C21 H21A 109.5 . .
C19 C21 H21B 109.5 . .
H21A C21 H21B 109.5 . .
C19 C21 H21C 109.5 . .
H21A C21 H21C 109.5 . .
H21B C21 H21C 109.5 . .
C19 C22 H22A 109.5 . .
C19 C22 H22B 109.5 . .
H22A C22 H22B 109.5 . .
C19 C22 H22C 109.5 . .
H22A C22 H22C 109.5 . .
H22B C22 H22C 109.5 . .

loop_
_geom_bond_atom_site_label_1
_geom_bond_atom_site_label_2
_geom_bond_distance
_geom_bond_site_symmetry_2
Br1 C1 1.769(4) .
S1 C1 1.634(4) .
S1 C2 1.785(4) .
O1 C4 1.249(5) .
N1 C4 1.302(4) .
N1 C13 1.371(5) .
N1 C5 1.438(5) 3_757
C1 C11 1.464(6) .
C2 C3 1.325(5) .
C2 C12 1.393(6) .
C3 C5 1.334(5) .
C3 C4 1.519(6) .
C5 C5 1.367(7) 3_757
C5 N1 1.438(5) 3_757
C11 C12 1.282(5) .
C11 H11 0.9500 .
C12 H12 0.9500 .
C13 C18 1.424(5) .
C13 C14 1.511(6) .
C14 C15 1.339(5) .
C14 H14 0.9500 .
C15 C16 1.411(5) .
C15 H15 0.9500 .
C16 C19 1.461(5) .
C16 C17 1.538(6) .
C17 C18 1.321(5) .
C17 H17 0.9500 .
C18 H18 0.9500 .
C19 C22 1.433(5) .
C19 C20 1.578(6) .
C19 C21 1.685(6) .
C20 H20A 0.9800 .
C20 H20B 0.9800 .
C20 H20C 0.9800 .
C21 H21A 0.9800 .
C21 H21B 0.9800 .
C21 H21C 0.9800 .
C22 H22A 0.9800 .
C22 H22B 0.9800 .
C22 H22C 0.9800 .

loop_
_geom_torsion_atom_site_label_1
_geom_torsion_atom_site_label_2
_geom_torsion_atom_site_label_3
_geom_torsion_atom_site_label_4
_geom_torsion
_geom_torsion_site_symmetry_1
_geom_torsion_site_symmetry_4
C2 S1 C1 C11 1.7(3) . .
C2 S1 C1 Br1 -176.5(2) . .
C1 S1 C2 C3 178.1(3) . .
C1 S1 C2 C12 -2.2(3) . .
C12 C2 C3 C5 10.4(7) . .
S1 C2 C3 C5 -170.0(4) . .
C12 C2 C3 C4 -169.6(4) . .
S1 C2 C3 C4 10.0(5) . .
C13 N1 C4 O1 22.1(6) . .
C5 N1 C4 O1 -178.2(4) 3_757 .
C13 N1 C4 C3 -156.9(3) . .
C5 N1 C4 C3 2.8(4) 3_757 .
C2 C3 C4 O1 -1.9(7) . .
C5 C3 C4 O1 178.0(4) . .
C2 C3 C4 N1 176.9(4) . .
C5 C3 C4 N1 -3.1(4) . .
C2 C3 C5 C5 -178.2(4) . 3_757
C4 C3 C5 C5 1.9(5) . 3_757
C2 C3 C5 N1 1.8(9) . 3_757
C4 C3 C5 N1 -178.2(5) . 3_757
S1 C1 C11 C12 -1.0(5) . .
Br1 C1 C11 C12 176.8(3) . .
C1 C11 C12 C2 -0.7(5) . .
C3 C2 C12 C11 -178.3(4) . .
S1 C2 C12 C11 2.1(5) . .
C4 N1 C13 C18 117.2(4) . .
C5 N1 C13 C18 -37.4(5) 3_757 .
C4 N1 C13 C14 -62.2(5) . .
C5 N1 C13 C14 143.2(4) 3_757 .
N1 C13 C14 C15 179.2(3) . .
C18 C13 C14 C15 -0.1(6) . .
C13 C14 C15 C16 1.2(5) . .
C14 C15 C16 C19 177.6(3) . .
C14 C15 C16 C17 -1.3(5) . .
C15 C16 C17 C18 0.1(6) . .
C19 C16 C17 C18 -178.7(4) . .
C16 C17 C18 C13 1.0(5) . .
N1 C13 C18 C17 179.5(3) . .
C14 C13 C18 C17 -1.1(5) . .
C15 C16 C19 C22 -118.6(4) . .
C17 C16 C19 C22 60.3(5) . .
C15 C16 C19 C20 127.5(4) . .
C17 C16 C19 C20 -53.6(5) . .
C15 C16 C19 C21 1.4(5) . .
C17 C16 C19 C21 -179.8(3) . .
